data_4342866
loop_
_publ_author_name
'Pointillart, Fabrice'
'Jung, Julie'
'Berraud-Pache, Romain'
'Le Guennic, Boris'
'Dorcet, Vincent'
'Golhen, St\'ephane'
'Cador, Olivier'
'Maury, Olivier'
'Guyot, Yannick'
'Decurtins, Silvio'
'Liu, Shi-Xia'
'Ouahab, Lahc\`ene'

_publ_section_title
;
 Luminescence and single-molecule magnet behavior in lanthanide complexes
 involving a tetrathiafulvalene-fused dipyridophenazine ligand.
;
_journal_issue 11
_journal_name_full 'Inorganic chemistry'
_journal_page_first 5384
_journal_page_last 5397
_journal_paper_doi 10.1021/acs.inorgchem.5b00441
_journal_volume 54
_journal_year 2015
_chemical_formula_sum 'C49 H39 Dy F18 N4 O6 S6'
_chemical_formula_weight 1476.70
_chemical_name_systematic
;
 ?
;
_space_group_IT_number 15
_symmetry_space_group_name_Hall '-C 2yc'
_symmetry_space_group_name_H-M 'C 1 2/c 1'
_atom_sites_solution_hydrogens geom
_atom_sites_solution_primary direct
_atom_sites_solution_secondary difmap
_audit_conform_dict_location ftp://ftp.iucr.org/pub/cif_core.dic
_audit_conform_dict_name cif_core.dic
_audit_conform_dict_version 2.4
_audit_creation_date 2014-06-19T15:30:30-00:00
_audit_creation_method 'WinGX routine CIF_UPDATE'
_cell_angle_alpha 90
_cell_angle_beta 128.919(3)
_cell_angle_gamma 90
_cell_formula_units_Z 8
_cell_length_a 22.0242(19)
_cell_length_b 32.654(3)
_cell_length_c 21.569(2)
_cell_measurement_temperature 150(2)
_cell_volume 12069(2)
_computing_structure_refinement 'SHELXL-97 (Sheldrick, 1997)'
_computing_structure_solution 'SIR97 (Altomare et al., 1999)'
_diffrn_ambient_temperature 150(2)
_diffrn_detector 'CCD plate'
_diffrn_measured_fraction_theta_full 0.996
_diffrn_measured_fraction_theta_max 0.996
_diffrn_measurement_device_type 'APEXII, Bruker-AXS'
_diffrn_measurement_method 'CCD rotation images, thin slices'
_diffrn_radiation_monochromator graphite
_diffrn_radiation_type MoK\a
_diffrn_radiation_wavelength 0.71073
_diffrn_reflns_av_R_equivalents 0.182
_diffrn_reflns_av_unetI/netI 0.2392
_diffrn_reflns_limit_h_max 26
_diffrn_reflns_limit_h_min -28
_diffrn_reflns_limit_k_max 42
_diffrn_reflns_limit_k_min -42
_diffrn_reflns_limit_l_max 28
_diffrn_reflns_limit_l_min -28
_diffrn_reflns_number 52781
_diffrn_reflns_theta_full 27.48
_diffrn_reflns_theta_max 27.48
_diffrn_reflns_theta_min 3.02
_exptl_absorpt_coefficient_mu 1.550
_exptl_crystal_density_diffrn 1.625
_exptl_crystal_density_method 'not measured'
_exptl_crystal_F_000 5864
_refine_diff_density_max 0.987
_refine_diff_density_min -0.738
_refine_diff_density_rms 0.133
_refine_ls_extinction_method none
_refine_ls_goodness_of_fit_ref 0.944
_refine_ls_hydrogen_treatment constr
_refine_ls_matrix_type full
_refine_ls_number_parameters 715
_refine_ls_number_reflns 13794
_refine_ls_number_restraints 21
_refine_ls_restrained_S_all 0.952
_refine_ls_R_factor_all 0.2225
_refine_ls_R_factor_gt 0.0789
_refine_ls_shift/su_max 0
_refine_ls_shift/su_mean 0
_refine_ls_structure_factor_coef Fsqd
_refine_ls_weighting_details 'calc w=1/[\s^2^(Fo^2^)+(0.0696P)^2^+0.0000P] where P=(Fo^2^+2Fc^2^)/3'
_refine_ls_weighting_scheme calc
_refine_ls_wR_factor_gt 0.1487
_refine_ls_wR_factor_ref 0.1982
_reflns_number_gt 5296
_reflns_number_total 13794
_reflns_threshold_expression >2sigma(I)
_cod_data_source_file ic5b00441_si_002.cif
_cod_data_source_block JOB
_cod_depositor_comments 'Adding full bibliography for 4342866--4342867.cif.'
_cod_original_cell_volume 12068.8(19)
_cod_database_code 4342866

loop_
_symmetry_equiv_pos_as_xyz
'x, y, z'
'-x, y, -z+1/2'
'x+1/2, y+1/2, z'
'-x+1/2, y+1/2, -z+1/2'
'-x, -y, -z'
'x, -y, z-1/2'
'-x+1/2, -y+1/2, -z'
'x+1/2, -y+1/2, z-1/2'

loop_
_atom_site_label
_atom_site_type_symbol
_atom_site_fract_x
_atom_site_fract_y
_atom_site_fract_z
_atom_site_U_iso_or_equiv
_atom_site_adp_type
_atom_site_occupancy
_atom_site_symmetry_multiplicity
_atom_site_calc_flag
_atom_site_refinement_flags
C1 C 1.1012(12) 0.2484(6) 0.3703(17) 0.253(12) Uani 1 1 d .
H1A H 1.0727 0.2572 0.3149 0.38 Uiso 1 1 calc R
H1B H 1.0751 0.2246 0.3717 0.38 Uiso 1 1 calc R
H1C H 1.1548 0.241 0.3932 0.38 Uiso 1 1 calc R
C2 C 1.1029(16) 0.2845(10) 0.4203(19) 0.253(12) Uani 1 1 d .
H2A H 1.1266 0.3082 0.4137 0.304 Uiso 1 1 calc R
H2B H 1.0477 0.2919 0.3925 0.304 Uiso 1 1 calc R
C3 C 1.1361(17) 0.2831(10) 0.4960(19) 0.253(12) Uani 1 1 d .
H3A H 1.1914 0.2753 0.5254 0.304 Uiso 1 1 calc R
H3B H 1.111 0.2609 0.5039 0.304 Uiso 1 1 calc R
C4 C 1.0681(7) 0.4159(4) 0.3751(8) 0.091(4) Uani 1 1 d .
H4A H 1.0702 0.4007 0.3373 0.136 Uiso 1 1 calc R
H4B H 1.1072 0.4049 0.4289 0.136 Uiso 1 1 calc R
H4C H 1.0788 0.4449 0.3742 0.136 Uiso 1 1 calc R
C5 C 0.9865(7) 0.4114(4) 0.3516(7) 0.078(4) Uani 1 1 d .
H5A H 0.9477 0.4225 0.2971 0.094 Uiso 1 1 calc R
H5B H 0.9753 0.3818 0.3495 0.094 Uiso 1 1 calc R
C6 C 0.9753(7) 0.4325(4) 0.4068(7) 0.073(4) Uani 1 1 d .
H6A H 0.9201 0.4294 0.3841 0.088 Uiso 1 1 calc R
H6B H 0.9855 0.4621 0.4081 0.088 Uiso 1 1 calc R
C7 C 1.0002(6) 0.3634(3) 0.4924(6) 0.049(3) Uani 1 1 d .
C8 C 1.0370(6) 0.3287(3) 0.5034(6) 0.048(3) Uani 1 1 d .
C9 C 0.9042(6) 0.3060(3) 0.4616(6) 0.051(3) Uani 1 1 d .
C10 C 0.8430(6) 0.2837(3) 0.4432(6) 0.048(3) Uani 1 1 d .
C11 C 0.7463(5) 0.2249(3) 0.4124(5) 0.041(3) Uani 1 1 d .
C12 C 0.7068(6) 0.2621(3) 0.3991(6) 0.044(3) Uani 1 1 d .
C13 C 0.6339(5) 0.2609(3) 0.3778(5) 0.037(2) Uani 1 1 d .
H13 H 0.6083 0.2858 0.3719 0.045 Uiso 1 1 calc R
C14 C 0.5966(5) 0.2237(3) 0.3647(5) 0.037(2) Uani 1 1 d .
C15 C 0.6367(5) 0.1865(3) 0.3765(5) 0.036(2) Uani 1 1 d .
C16 C 0.7125(5) 0.1878(3) 0.3991(5) 0.041(2) Uani 1 1 d .
H16 H 0.739 0.1633 0.4048 0.049 Uiso 1 1 calc R
C17 C 0.5313(5) 0.1498(3) 0.3410(5) 0.035(2) Uani 1 1 d .
C18 C 0.4904(5) 0.1868(3) 0.3299(5) 0.033(2) Uani 1 1 d .
C19 C 0.4105(5) 0.1862(3) 0.3021(5) 0.029(2) Uani 1 1 d .
C20 C 0.3710(5) 0.2215(3) 0.2937(5) 0.037(2) Uani 1 1 d .
H20 H 0.3954 0.2476 0.3062 0.044 Uiso 1 1 calc R
C21 C 0.2950(5) 0.2179(3) 0.2666(6) 0.044(3) Uani 1 1 d .
H21 H 0.2667 0.2414 0.2613 0.053 Uiso 1 1 calc R
C22 C 0.2613(5) 0.1794(3) 0.2473(6) 0.046(3) Uani 1 1 d .
H22 H 0.2086 0.1775 0.2267 0.055 Uiso 1 1 calc R
C23 C 0.3747(5) 0.1481(3) 0.2854(5) 0.033(2) Uani 1 1 d .
C24 C 0.4149(5) 0.1101(3) 0.2983(5) 0.033(2) Uani 1 1 d .
C25 C 0.4918(5) 0.1110(3) 0.3271(5) 0.034(2) Uani 1 1 d .
C26 C 0.5309(5) 0.0740(3) 0.3446(5) 0.043(2) Uani 1 1 d .
H26 H 0.5839 0.0735 0.3658 0.051 Uiso 1 1 calc R
C27 C 0.4913(5) 0.0380(3) 0.3307(6) 0.046(3) Uani 1 1 d .
H27 H 0.5173 0.0125 0.3435 0.055 Uiso 1 1 calc R
C28 C 0.4133(6) 0.0394(3) 0.2979(6) 0.048(3) Uani 1 1 d .
H28 H 0.386 0.0144 0.2867 0.058 Uiso 1 1 calc R
C29 C 0.2352(9) -0.0452(4) 0.1103(9) 0.069(4) Uani 1 1 d .
C30 C 0.2290(6) 0.0018(4) 0.1129(7) 0.060(3) Uani 1 1 d .
C31 C 0.2063(7) 0.0235(4) 0.0454(8) 0.068(3) Uani 1 1 d .
H31 H 0.1912 0.0094 -0.0009 0.082 Uiso 1 1 calc R
C32 C 0.2061(6) 0.0674(4) 0.0471(7) 0.060(3) Uani 1 1 d .
C33 C 0.1865(8) 0.0896(4) -0.0243(8) 0.069(4) Uani 1 1 d .
C34 C 0.0108(9) 0.1596(7) 0.0762(15) 0.129(9) Uani 1 1 d .
C35 C 0.0540(8) 0.1185(5) 0.1093(8) 0.086(4) Uani 1 1 d .
C36 C 0.0162(7) 0.0861(5) 0.1142(9) 0.089(5) Uani 1 1 d .
H36 H -0.0353 0.0895 0.0964 0.107 Uiso 1 1 calc R
C37 C 0.0543(8) 0.0486(4) 0.1453(8) 0.078(4) Uani 1 1 d .
C38 C 0.0054(10) 0.0110(6) 0.1377(14) 0.112(6) Uani 1 1 d .
C39 C 0.1694(8) 0.1226(4) 0.3741(9) 0.069(4) Uani 1 1 d .
C40 C 0.2079(5) 0.0943(3) 0.3507(7) 0.045(3) Uani 1 1 d .
C41 C 0.2402(6) 0.0581(3) 0.3939(6) 0.052(3) Uani 1 1 d .
H41 H 0.2353 0.0515 0.4335 0.063 Uiso 1 1 calc R
C42 C 0.2798(5) 0.0314(3) 0.3795(6) 0.039(2) Uani 1 1 d .
C43 C 0.3184(7) -0.0077(4) 0.4309(7) 0.057(3) Uani 1 1 d .
C44 C 0.3440(18) -0.1880(10) 0.2375(17) 0.374(14) Uani 1 1 d D
H44A H 0.3656 -0.183 0.2099 0.561 Uiso 1 1 calc R
H44B H 0.3349 -0.2174 0.2372 0.561 Uiso 1 1 calc R
H44C H 0.3811 -0.1783 0.2927 0.561 Uiso 1 1 calc R
C45 C 0.2730(18) -0.1667(10) 0.1983(16) 0.374(14) Uani 1 1 d D
H45A H 0.285 -0.1378 0.1957 0.448 Uiso 1 1 calc R
H45B H 0.2391 -0.1769 0.1428 0.448 Uiso 1 1 calc R
C46 C 0.2267(14) -0.1652(7) 0.2199(12) 0.374(14) Uani 1 1 d D
H46A H 0.2262 -0.1938 0.2347 0.448 Uiso 1 1 calc R
H46B H 0.2584 -0.1498 0.2707 0.448 Uiso 1 1 calc R
C47 C 0.1527(14) -0.1519(9) 0.1828(13) 0.374(14) Uani 1 1 d D
H47A H 0.1198 -0.1759 0.1515 0.448 Uiso 1 1 calc R
H47B H 0.1432 -0.1319 0.143 0.448 Uiso 1 1 calc R
C48 C 0.1169(16) -0.1349(7) 0.2102(16) 0.374(14) Uani 1 1 d D
H48A H 0.159 -0.1329 0.2685 0.448 Uiso 1 1 calc R
H48B H 0.106 -0.1064 0.1902 0.448 Uiso 1 1 calc R
C49 C 0.0529(19) -0.1457(9) 0.2028(19) 0.374(14) Uani 1 1 d D
H49A H 0.0437 -0.1252 0.2292 0.561 Uiso 1 1 calc R
H49B H 0.0616 -0.1725 0.2276 0.561 Uiso 1 1 calc R
H49C H 0.0073 -0.1471 0.1462 0.561 Uiso 1 1 calc R
N1 N 0.3751(4) 0.0751(2) 0.2814(4) 0.0372(18) Uani 1 1 d .
N2 N 0.2978(4) 0.1449(2) 0.2557(4) 0.0367(19) Uani 1 1 d .
N3 N 0.5238(4) 0.2232(2) 0.3422(4) 0.040(2) Uani 1 1 d .
N4 N 0.6021(4) 0.1497(2) 0.3629(4) 0.0364(19) Uani 1 1 d .
O1 O 0.2435(4) 0.0139(2) 0.1737(4) 0.0472(18) Uani 1 1 d .
O2 O 0.2186(4) 0.08930(19) 0.1004(4) 0.0436(17) Uani 1 1 d .
O3 O 0.1227(4) 0.1199(2) 0.1321(4) 0.054(2) Uani 1 1 d .
O4 O 0.1231(4) 0.0391(2) 0.1730(5) 0.067(2) Uani 1 1 d .
O5 O 0.2056(4) 0.10666(19) 0.2950(4) 0.0453(17) Uani 1 1 d .
O6 O 0.2870(3) 0.03479(19) 0.3264(4) 0.0408(16) Uani 1 1 d .
F1 F 0.1784(6) -0.0628(3) 0.0985(8) 0.181(5) Uani 1 1 d .
F2 F 0.2983(6) -0.0595(2) 0.1741(6) 0.142(4) Uani 1 1 d .
F3 F 0.2335(9) -0.0569(3) 0.0524(7) 0.199(6) Uani 1 1 d .
F4 F 0.1444(4) 0.0667(2) -0.0902(4) 0.101(3) Uani 1 1 d .
F5 F 0.1479(5) 0.1234(3) -0.0416(4) 0.112(3) Uani 1 1 d .
F6 F 0.2505(4) 0.0993(2) -0.0139(4) 0.077(2) Uani 1 1 d .
F7 F 0.0465(6) 0.1888(3) 0.1241(8) 0.159(6) Uani 1 1 d .
F8 F 0.0065(5) 0.1702(3) 0.0123(7) 0.136(4) Uani 1 1 d .
F9 F -0.0618(5) 0.1571(3) 0.0476(7) 0.161(4) Uani 1 1 d .
F10 F -0.0060(6) -0.0157(4) 0.0897(9) 0.184(7) Uani 1 1 d .
F11 F 0.0467(6) -0.0047(4) 0.2135(8) 0.179(5) Uani 1 1 d .
F12 F -0.0596(5) 0.0244(3) 0.1240(7) 0.158(4) Uani 1 1 d .
F13 F 0.1762(5) 0.1610(3) 0.3635(5) 0.105(3) Uani 1 1 d .
F14 F 0.1917(7) 0.1190(3) 0.4432(6) 0.178(6) Uani 1 1 d .
F15 F 0.0946(5) 0.1174(3) 0.3260(7) 0.156(5) Uani 1 1 d .
F16 F 0.3146(4) -0.0091(2) 0.4890(4) 0.089(2) Uani 1 1 d .
F17 F 0.3931(4) -0.0081(2) 0.4625(4) 0.078(2) Uani 1 1 d .
F18 F 0.2863(4) -0.0407(2) 0.3869(5) 0.092(2) Uani 1 1 d .
S1 S 1.13419(16) 0.32771(11) 0.54019(19) 0.0759(11) Uani 1 1 d .
S2 S 1.03700(17) 0.41324(9) 0.50778(18) 0.0646(9) Uani 1 1 d .
S3 S 0.90632(17) 0.35925(9) 0.46528(18) 0.0590(8) Uani 1 1 d .
S4 S 0.99044(16) 0.28234(9) 0.49132(17) 0.0583(8) Uani 1 1 d .
S5 S 0.84231(14) 0.22934(9) 0.44328(16) 0.0503(7) Uani 1 1 d .
S6 S 0.75863(15) 0.30718(8) 0.41719(18) 0.0534(8) Uani 1 1 d .
Dy1 Dy 0.23081(3) 0.076993(15) 0.21541(3) 0.04083(17) Uani 1 1 d .

loop_
_atom_site_aniso_label
_atom_site_aniso_U_11
_atom_site_aniso_U_22
_atom_site_aniso_U_33
_atom_site_aniso_U_23
_atom_site_aniso_U_13
_atom_site_aniso_U_12
C1 0.225(17) 0.183(13) 0.51(4) -0.10(2) 0.30(3) -0.032(13)
C2 0.225(17) 0.183(13) 0.51(4) -0.10(2) 0.30(3) -0.032(13)
C3 0.225(17) 0.183(13) 0.51(4) -0.10(2) 0.30(3) -0.032(13)
C4 0.103(11) 0.099(12) 0.102(11) 0.023(9) 0.080(10) 0.014(9)
C5 0.088(10) 0.098(11) 0.060(8) 0.020(7) 0.051(8) 0.011(8)
C6 0.073(8) 0.086(10) 0.075(9) 0.020(7) 0.053(7) -0.005(7)
C7 0.056(7) 0.056(8) 0.040(6) -0.010(6) 0.032(6) -0.031(6)
C8 0.042(6) 0.058(8) 0.040(6) -0.001(6) 0.023(5) -0.026(6)
C9 0.054(7) 0.049(7) 0.052(7) -0.013(5) 0.033(6) -0.016(6)
C10 0.052(7) 0.053(7) 0.039(6) -0.009(5) 0.028(6) -0.010(5)
C11 0.036(6) 0.051(7) 0.036(6) -0.024(5) 0.023(5) -0.013(5)
C12 0.048(6) 0.030(6) 0.061(7) -0.016(5) 0.038(6) -0.018(5)
C13 0.037(6) 0.038(6) 0.038(6) -0.006(5) 0.024(5) 0.003(5)
C14 0.033(6) 0.051(7) 0.033(6) -0.011(5) 0.023(5) -0.010(5)
C15 0.030(5) 0.033(6) 0.039(6) -0.006(5) 0.019(5) -0.004(4)
C16 0.036(6) 0.040(6) 0.038(6) -0.014(5) 0.020(5) -0.010(5)
C17 0.019(5) 0.053(7) 0.027(5) 0.001(5) 0.011(5) 0.000(5)
C18 0.027(5) 0.036(6) 0.028(5) -0.012(4) 0.014(5) -0.010(5)
C19 0.021(5) 0.036(6) 0.015(5) -0.003(4) 0.004(4) -0.003(4)
C20 0.034(6) 0.035(6) 0.034(6) -0.004(5) 0.019(5) -0.005(5)
C21 0.050(7) 0.043(7) 0.053(7) 0.000(5) 0.039(6) 0.002(5)
C22 0.043(6) 0.050(7) 0.059(7) -0.013(6) 0.039(6) -0.010(5)
C23 0.024(5) 0.042(6) 0.032(5) 0.001(5) 0.016(5) -0.008(4)
C24 0.028(5) 0.035(6) 0.032(6) 0.000(5) 0.017(5) -0.006(5)
C25 0.041(6) 0.028(6) 0.038(6) 0.011(5) 0.027(5) 0.011(5)
C26 0.032(5) 0.037(6) 0.050(6) 0.015(5) 0.021(5) 0.007(5)
C27 0.035(6) 0.051(7) 0.055(7) 0.007(6) 0.031(6) 0.009(5)
C28 0.044(7) 0.038(7) 0.060(7) 0.000(5) 0.032(6) -0.007(5)
C29 0.089(10) 0.045(8) 0.075(10) -0.010(7) 0.052(9) -0.014(8)
C30 0.054(7) 0.065(9) 0.052(8) 0.002(7) 0.029(7) 0.007(6)
C31 0.073(8) 0.057(9) 0.078(9) -0.003(7) 0.049(8) -0.005(7)
C32 0.045(7) 0.063(9) 0.057(8) -0.004(7) 0.025(6) -0.018(6)
C33 0.097(11) 0.066(10) 0.053(8) -0.002(7) 0.051(9) -0.002(8)
C34 0.037(9) 0.138(19) 0.20(2) 0.093(18) 0.065(13) 0.031(10)
C35 0.077(10) 0.095(12) 0.074(10) 0.014(9) 0.043(9) 0.015(9)
C36 0.060(9) 0.081(12) 0.133(13) -0.004(10) 0.063(9) -0.012(8)
C37 0.089(11) 0.072(10) 0.090(10) -0.019(8) 0.064(10) -0.031(9)
C38 0.058(11) 0.137(18) 0.147(18) 0.024(15) 0.067(12) -0.018(11)
C39 0.076(9) 0.059(9) 0.109(12) 0.010(8) 0.076(9) 0.012(7)
C40 0.031(6) 0.040(6) 0.065(8) 0.006(6) 0.031(6) 0.001(5)
C41 0.049(7) 0.063(8) 0.062(8) -0.002(6) 0.043(6) -0.003(6)
C42 0.032(5) 0.037(6) 0.051(7) 0.008(5) 0.029(5) 0.004(5)
C43 0.073(9) 0.048(8) 0.061(8) 0.012(6) 0.047(7) 0.017(7)
C44 0.35(3) 0.39(2) 0.276(14) 0.117(13) 0.15(2) -0.06(2)
C45 0.35(3) 0.39(2) 0.276(14) 0.117(13) 0.15(2) -0.06(2)
C46 0.35(3) 0.39(2) 0.276(14) 0.117(13) 0.15(2) -0.06(2)
C47 0.35(3) 0.39(2) 0.276(14) 0.117(13) 0.15(2) -0.06(2)
C48 0.35(3) 0.39(2) 0.276(14) 0.117(13) 0.15(2) -0.06(2)
C49 0.35(3) 0.39(2) 0.276(14) 0.117(13) 0.15(2) -0.06(2)
N1 0.034(4) 0.030(5) 0.045(5) 0.000(4) 0.024(4) -0.005(4)
N2 0.040(5) 0.030(5) 0.049(5) -0.002(4) 0.033(4) -0.003(4)
N3 0.045(5) 0.045(5) 0.043(5) -0.005(4) 0.033(4) -0.006(4)
N4 0.035(5) 0.029(5) 0.038(5) -0.005(4) 0.019(4) -0.007(4)
O1 0.056(4) 0.047(5) 0.049(5) -0.011(4) 0.038(4) -0.015(3)
O2 0.063(5) 0.040(4) 0.048(4) -0.008(3) 0.045(4) -0.012(3)
O3 0.038(4) 0.064(5) 0.065(5) 0.006(4) 0.034(4) -0.002(4)
O4 0.041(5) 0.063(6) 0.100(6) -0.001(5) 0.045(5) -0.007(4)
O5 0.055(4) 0.038(4) 0.061(5) 0.001(4) 0.045(4) -0.005(3)
O6 0.046(4) 0.039(4) 0.049(4) 0.000(3) 0.036(4) -0.002(3)
F1 0.159(9) 0.087(7) 0.286(15) -0.005(8) 0.135(10) -0.050(7)
F2 0.145(8) 0.070(6) 0.121(7) 0.005(5) 0.041(7) 0.043(6)
F3 0.42(2) 0.096(8) 0.205(12) 0.009(7) 0.258(14) 0.052(10)
F4 0.124(6) 0.106(6) 0.062(5) -0.022(4) 0.054(5) -0.055(5)
F5 0.107(6) 0.101(7) 0.081(6) 0.021(5) 0.037(5) 0.023(5)
F6 0.089(5) 0.074(5) 0.084(5) -0.002(4) 0.062(5) -0.024(4)
F7 0.103(8) 0.066(7) 0.283(17) 0.014(8) 0.109(10) 0.017(5)
F8 0.093(7) 0.114(8) 0.194(11) 0.049(8) 0.088(7) 0.026(5)
F9 0.081(6) 0.144(9) 0.235(11) 0.075(8) 0.088(7) 0.023(6)
F10 0.122(9) 0.136(10) 0.295(18) -0.093(11) 0.131(11) -0.071(8)
F11 0.115(8) 0.181(11) 0.238(13) 0.074(11) 0.109(9) -0.026(7)
F12 0.104(7) 0.117(8) 0.275(13) 0.004(8) 0.129(9) -0.026(6)
F13 0.126(6) 0.089(6) 0.161(8) 0.005(6) 0.119(6) 0.027(5)
F14 0.307(14) 0.183(11) 0.147(8) 0.083(8) 0.193(10) 0.163(10)
F15 0.081(6) 0.191(10) 0.239(12) -0.093(9) 0.121(7) -0.028(6)
F16 0.134(6) 0.086(6) 0.098(5) 0.041(4) 0.097(5) 0.045(5)
F17 0.076(5) 0.080(5) 0.098(5) 0.041(4) 0.064(4) 0.034(4)
F18 0.127(6) 0.050(5) 0.111(6) 0.003(4) 0.080(5) -0.009(4)
S1 0.0424(17) 0.099(3) 0.075(2) 0.014(2) 0.0310(17) -0.0143(17)
S2 0.070(2) 0.067(2) 0.0629(19) -0.0106(16) 0.0444(17) -0.0310(16)
S3 0.0645(19) 0.061(2) 0.070(2) -0.0220(16) 0.0514(18) -0.0274(15)
S4 0.0541(18) 0.068(2) 0.0602(19) -0.0142(16) 0.0397(16) -0.0221(15)
S5 0.0359(15) 0.0560(19) 0.0616(18) -0.0194(15) 0.0318(14) -0.0158(13)
S6 0.0567(17) 0.0484(18) 0.075(2) -0.0216(15) 0.0513(17) -0.0202(14)
Dy1 0.0379(3) 0.0431(3) 0.0485(3) -0.0010(3) 0.0305(2) -0.0039(3)

loop_
_atom_type_symbol
_atom_type_description
_atom_type_scat_dispersion_real
_atom_type_scat_dispersion_imag
_atom_type_scat_source
C C 0.0033 0.0016 'International Tables Vol C Tables 4.2.6.8 and 6.1.1.4'
H H 0 0 'International Tables Vol C Tables 4.2.6.8 and 6.1.1.4'
N N 0.0061 0.0033 'International Tables Vol C Tables 4.2.6.8 and 6.1.1.4'
O O 0.0106 0.006 'International Tables Vol C Tables 4.2.6.8 and 6.1.1.4'
F F 0.0171 0.0103 'International Tables Vol C Tables 4.2.6.8 and 6.1.1.4'
S S 0.1246 0.1234 'International Tables Vol C Tables 4.2.6.8 and 6.1.1.4'
Dy Dy -0.1892 4.4098 'International Tables Vol C Tables 4.2.6.8 and 6.1.1.4'

loop_
_geom_angle_atom_site_label_1
_geom_angle_atom_site_label_2
_geom_angle_atom_site_label_3
_geom_angle
C2 C1 H1A 109.5
C2 C1 H1B 109.5
H1A C1 H1B 109.5
C2 C1 H1C 109.5
H1A C1 H1C 109.5
H1B C1 H1C 109.5
C3 C2 C1 125(4)
C3 C2 H2A 106
C1 C2 H2A 106
C3 C2 H2B 106
C1 C2 H2B 106
H2A C2 H2B 106.3
C2 C3 S1 118(3)
C2 C3 H3A 107.9
S1 C3 H3A 107.9
C2 C3 H3B 107.9
S1 C3 H3B 107.9
H3A C3 H3B 107.2
C5 C4 H4A 109.5
C5 C4 H4B 109.5
H4A C4 H4B 109.5
C5 C4 H4C 109.5
H4A C4 H4C 109.5
H4B C4 H4C 109.5
C6 C5 C4 115.3(10)
C6 C5 H5A 108.4
C4 C5 H5A 108.4
C6 C5 H5B 108.4
C4 C5 H5B 108.4
H5A C5 H5B 107.5
C5 C6 S2 114.6(8)
C5 C6 H6A 108.6
S2 C6 H6A 108.6
C5 C6 H6B 108.6
S2 C6 H6B 108.6
H6A C6 H6B 107.6
C8 C7 S2 127.0(8)
C8 C7 S3 116.9(8)
S2 C7 S3 116.0(7)
C7 C8 S4 118.5(8)
C7 C8 S1 122.2(8)
S4 C8 S1 118.9(7)
C10 C9 S3 122.9(9)
C10 C9 S4 121.4(8)
S3 C9 S4 115.5(6)
C9 C10 S6 121.4(8)
C9 C10 S5 123.0(8)
S6 C10 S5 115.6(6)
C16 C11 C12 122.6(8)
C16 C11 S5 121.1(8)
C12 C11 S5 116.2(7)
C13 C12 C11 119.2(8)
C13 C12 S6 124.3(8)
C11 C12 S6 116.4(7)
C12 C13 C14 120.9(9)
C12 C13 H13 119.6
C14 C13 H13 119.6
N3 C14 C13 119.8(9)
N3 C14 C15 121.1(9)
C13 C14 C15 119.0(8)
N4 C15 C16 118.9(8)
N4 C15 C14 121.0(8)
C16 C15 C14 120.0(8)
C11 C16 C15 118.1(9)
C11 C16 H16 120.9
C15 C16 H16 120.9
N4 C17 C18 122.8(9)
N4 C17 C25 119.4(8)
C18 C17 C25 117.8(8)
N3 C18 C17 120.5(8)
N3 C18 C19 117.7(8)
C17 C18 C19 121.7(8)
C20 C19 C23 120.3(8)
C20 C19 C18 122.4(8)
C23 C19 C18 117.3(8)
C19 C20 C21 118.3(9)
C19 C20 H20 120.9
C21 C20 H20 120.9
C22 C21 C20 118.8(9)
C22 C21 H21 120.6
C20 C21 H21 120.6
N2 C22 C21 124.4(8)
N2 C22 H22 117.8
C21 C22 H22 117.8
N2 C23 C19 121.0(8)
N2 C23 C24 116.4(8)
C19 C23 C24 122.6(8)
N1 C24 C25 122.9(8)
N1 C24 C23 117.5(8)
C25 C24 C23 119.6(8)
C26 C25 C24 118.4(9)
C26 C25 C17 120.7(8)
C24 C25 C17 120.9(8)
C27 C26 C25 118.8(8)
C27 C26 H26 120.6
C25 C26 H26 120.6
C26 C27 C28 119.6(9)
C26 C27 H27 120.2
C28 C27 H27 120.2
N1 C28 C27 122.0(9)
N1 C28 H28 119
C27 C28 H28 119
F1 C29 F2 108.9(13)
F1 C29 F3 104.7(13)
F2 C29 F3 106.6(14)
F1 C29 C30 111.4(13)
F2 C29 C30 112.5(11)
F3 C29 C30 112.3(12)
O1 C30 C31 130.1(12)
O1 C30 C29 113.3(11)
C31 C30 C29 116.6(12)
C30 C31 C32 119.0(12)
C30 C31 H31 120.5
C32 C31 H31 120.5
O2 C32 C31 127.1(11)
O2 C32 C33 115.5(11)
C31 C32 C33 117.4(12)
F5 C33 F6 106.4(11)
F5 C33 F4 106.2(11)
F6 C33 F4 105.6(10)
F5 C33 C32 114.8(11)
F6 C33 C32 110.7(11)
F4 C33 C32 112.4(11)
F7 C34 F9 113(2)
F7 C34 F8 104.5(15)
F9 C34 F8 104.5(16)
F7 C34 C35 113.5(16)
F9 C34 C35 112.3(15)
F8 C34 C35 108.7(19)
O3 C35 C36 128.7(13)
O3 C35 C34 112.8(13)
C36 C35 C34 118.4(13)
C35 C36 C37 119.8(12)
C35 C36 H36 120.1
C37 C36 H36 120.1
O4 C37 C36 128.3(12)
O4 C37 C38 113.3(13)
C36 C37 C38 118.0(13)
F10 C38 F12 114.4(17)
F10 C38 F11 111.2(19)
F12 C38 F11 101.4(16)
F10 C38 C37 113.5(16)
F12 C38 C37 109.6(16)
F11 C38 C37 105.6(15)
F14 C39 F15 107.2(12)
F14 C39 F13 107.3(13)
F15 C39 F13 102.4(12)
F14 C39 C40 116.9(11)
F15 C39 C40 110.1(11)
F13 C39 C40 111.8(10)
O5 C40 C41 128.2(10)
O5 C40 C39 115.4(10)
C41 C40 C39 116.4(11)
C40 C41 C42 120.5(10)
C40 C41 H41 119.7
C42 C41 H41 119.7
O6 C42 C41 126.9(9)
O6 C42 C43 113.5(9)
C41 C42 C43 119.5(10)
F16 C43 F18 109.5(10)
F16 C43 F17 108.2(10)
F18 C43 F17 107.1(9)
F16 C43 C42 112.2(9)
F18 C43 C42 110.9(9)
F17 C43 C42 108.7(9)
C45 C44 H44A 109.5
C45 C44 H44B 109.5
H44A C44 H44B 109.5
C45 C44 H44C 109.5
H44A C44 H44C 109.5
H44B C44 H44C 109.5
C46 C45 C44 126.9(17)
C46 C45 H45A 105.6
C44 C45 H45A 105.6
C46 C45 H45B 105.6
C44 C45 H45B 105.6
H45A C45 H45B 106.1
C47 C46 C45 134(2)
C47 C46 H46A 103.8
C45 C46 H46A 103.8
C47 C46 H46B 103.8
C45 C46 H46B 103.8
H46A C46 H46B 105.4
C46 C47 C48 133(2)
C46 C47 H47A 104
C48 C47 H47A 104
C46 C47 H47B 104
C48 C47 H47B 104
H47A C47 H47B 105.5
C49 C48 C47 133(2)
C49 C48 H48A 104
C47 C48 H48A 104
C49 C48 H48B 104
C47 C48 H48B 104
H48A C48 H48B 105.5
C48 C49 H49A 109.5
C48 C49 H49B 109.5
H49A C49 H49B 109.5
C48 C49 H49C 109.5
H49A C49 H49C 109.5
H49B C49 H49C 109.5
C24 N1 C28 118.1(7)
C24 N1 Dy1 120.3(6)
C28 N1 Dy1 121.6(6)
C22 N2 C23 117.2(8)
C22 N2 Dy1 122.0(6)
C23 N2 Dy1 120.7(6)
C18 N3 C14 117.5(8)
C17 N4 C15 117.0(8)
C30 O1 Dy1 134.0(8)
C32 O2 Dy1 134.1(7)
C35 O3 Dy1 131.9(8)
C37 O4 Dy1 133.2(8)
C40 O5 Dy1 134.3(7)
C42 O6 Dy1 134.4(6)
C3 S1 C8 102.1(10)
C7 S2 C6 100.7(5)
C9 S3 C7 94.8(5)
C8 S4 C9 94.1(5)
C10 S5 C11 95.1(5)
C10 S6 C12 96.6(5)
O4 Dy1 O5 81.5(3)
O4 Dy1 O6 80.7(2)
O5 Dy1 O6 72.9(2)
O4 Dy1 O1 73.4(2)
O5 Dy1 O1 142.7(2)
O6 Dy1 O1 76.1(2)
O4 Dy1 O3 73.7(3)
O5 Dy1 O3 73.6(2)
O6 Dy1 O3 140.3(2)
O1 Dy1 O3 122.8(2)
O4 Dy1 O2 105.5(3)
O5 Dy1 O2 141.8(2)
O6 Dy1 O2 144.8(2)
O1 Dy1 O2 72.9(2)
O3 Dy1 O2 72.6(2)
O4 Dy1 N2 148.7(3)
O5 Dy1 N2 74.7(2)
O6 Dy1 N2 110.6(2)
O1 Dy1 N2 136.9(2)
O3 Dy1 N2 80.2(2)
O2 Dy1 N2 82.3(2)
O4 Dy1 N1 145.7(3)
O5 Dy1 N1 113.1(2)
O6 Dy1 N1 74.9(2)
O1 Dy1 N1 77.5(2)
O3 Dy1 N1 139.1(2)
O2 Dy1 N1 82.5(2)
N2 Dy1 N1 64.5(2)

loop_
_geom_bond_atom_site_label_1
_geom_bond_atom_site_label_2
_geom_bond_distance
C1 C2 1.58(3)
C1 H1A 0.98
C1 H1B 0.98
C1 H1C 0.98
C2 C3 1.31(4)
C2 H2A 0.99
C2 H2B 0.99
C3 S1 1.75(3)
C3 H3A 0.99
C3 H3B 0.99
C4 C5 1.536(15)
C4 H4A 0.98
C4 H4B 0.98
C4 H4C 0.98
C5 C6 1.525(15)
C5 H5A 0.99
C5 H5B 0.99
C6 S2 1.808(11)
C6 H6A 0.99
C6 H6B 0.99
C7 C8 1.322(13)
C7 S2 1.755(10)
C7 S3 1.766(10)
C8 S4 1.754(10)
C8 S1 1.755(10)
C9 C10 1.354(13)
C9 S3 1.741(11)
C9 S4 1.756(11)
C10 S6 1.745(10)
C10 S5 1.774(11)
C11 C16 1.358(12)
C11 C12 1.414(13)
C11 S5 1.778(9)
C12 C13 1.366(12)
C12 S6 1.749(9)
C13 C14 1.393(12)
C13 H13 0.95
C14 N3 1.351(10)
C14 C15 1.429(12)
C15 N4 1.352(11)
C15 C16 1.415(12)
C16 H16 0.95
C17 N4 1.316(10)
C17 C18 1.434(12)
C17 C25 1.459(12)
C18 N3 1.335(11)
C18 C19 1.461(11)
C19 C20 1.387(11)
C19 C23 1.392(11)
C20 C21 1.388(12)
C20 H20 0.95
C21 C22 1.386(12)
C21 H21 0.95
C22 N2 1.328(11)
C22 H22 0.95
C23 N2 1.387(10)
C23 C24 1.447(12)
C24 N1 1.343(10)
C24 C25 1.391(11)
C25 C26 1.391(11)
C26 C27 1.378(12)
C26 H26 0.95
C27 C28 1.388(12)
C27 H27 0.95
C28 N1 1.347(11)
C28 H28 0.95
C29 F1 1.248(14)
C29 F2 1.281(14)
C29 F3 1.285(14)
C29 C30 1.545(16)
C30 O1 1.205(12)
C30 C31 1.399(15)
C31 C32 1.434(15)
C31 H31 0.95
C32 O2 1.229(13)
C32 C33 1.499(16)
C33 F5 1.296(13)
C33 F6 1.319(14)
C33 F4 1.335(13)
C34 F7 1.25(3)
C34 F9 1.306(14)
C34 F8 1.36(2)
C34 C35 1.54(2)
C35 O3 1.266(14)
C35 C36 1.388(17)
C36 C37 1.397(17)
C36 H36 0.95
C37 O4 1.270(14)
C37 C38 1.570(19)
C38 F10 1.25(2)
C38 F12 1.343(18)
C38 F11 1.38(2)
C39 F14 1.246(14)
C39 F15 1.292(14)
C39 F13 1.302(13)
C39 C40 1.539(14)
C40 O5 1.237(11)
C40 C41 1.392(13)
C41 C42 1.399(12)
C41 H41 0.95
C42 O6 1.256(10)
C42 C43 1.549(14)
C43 F16 1.306(12)
C43 F18 1.312(12)
C43 F17 1.328(12)
C44 C45 1.409(8)
C44 H44A 0.98
C44 H44B 0.98
C44 H44C 0.98
C45 C46 1.361(11)
C45 H45A 0.99
C45 H45B 0.99
C46 C47 1.360(11)
C46 H46A 0.99
C46 H46B 0.99
C47 C48 1.365(11)
C47 H47A 0.99
C47 H47B 0.99
C48 C49 1.361(11)
C48 H48A 0.99
C48 H48B 0.99
C49 H49A 0.98
C49 H49B 0.98
C49 H49C 0.98
N1 Dy1 2.539(7)
N2 Dy1 2.497(7)
O1 Dy1 2.336(7)
O2 Dy1 2.357(6)
O3 Dy1 2.341(7)
O4 Dy1 2.296(7)
O5 Dy1 2.322(7)
O6 Dy1 2.332(6)

loop_
_geom_torsion_atom_site_label_1
_geom_torsion_atom_site_label_2
_geom_torsion_atom_site_label_3
_geom_torsion_atom_site_label_4
_geom_torsion
C1 C2 C3 S1 177.5(13)
C4 C5 C6 S2 -62.4(13)
S2 C7 C8 S4 175.1(6)
S3 C7 C8 S4 -0.6(12)
S2 C7 C8 S1 2.2(15)
S3 C7 C8 S1 -173.4(5)
S3 C9 C10 S6 2.8(13)
S4 C9 C10 S6 177.6(5)
S3 C9 C10 S5 -177.4(6)
S4 C9 C10 S5 -2.6(13)
C16 C11 C12 C13 5.1(15)
S5 C11 C12 C13 -177.9(7)
C16 C11 C12 S6 -178.6(8)
S5 C11 C12 S6 -1.5(11)
C11 C12 C13 C14 -3.7(15)
S6 C12 C13 C14 -179.8(7)
C12 C13 C14 N3 -178.7(9)
C12 C13 C14 C15 2.2(14)
N3 C14 C15 N4 2.4(14)
C13 C14 C15 N4 -178.6(8)
N3 C14 C15 C16 179.2(8)
C13 C14 C15 C16 -1.8(14)
C12 C11 C16 C15 -4.6(14)
S5 C11 C16 C15 178.5(7)
N4 C15 C16 C11 179.8(8)
C14 C15 C16 C11 3.0(14)
N4 C17 C18 N3 -0.4(14)
C25 C17 C18 N3 179.6(8)
N4 C17 C18 C19 177.3(8)
C25 C17 C18 C19 -2.6(13)
N3 C18 C19 C20 -4.5(13)
C17 C18 C19 C20 177.7(8)
N3 C18 C19 C23 176.7(8)
C17 C18 C19 C23 -1.1(13)
C23 C19 C20 C21 -1.5(13)
C18 C19 C20 C21 179.7(8)
C19 C20 C21 C22 -1.6(13)
C20 C21 C22 N2 2.6(15)
C20 C19 C23 N2 3.8(13)
C18 C19 C23 N2 -177.3(8)
C20 C19 C23 C24 -175.7(8)
C18 C19 C23 C24 3.2(13)
N2 C23 C24 N1 -0.7(12)
C19 C23 C24 N1 178.9(8)
N2 C23 C24 C25 179.2(8)
C19 C23 C24 C25 -1.2(14)
N1 C24 C25 C26 -4.9(14)
C23 C24 C25 C26 175.2(8)
N1 C24 C25 C17 177.1(8)
C23 C24 C25 C17 -2.8(13)
N4 C17 C25 C26 6.7(13)
C18 C17 C25 C26 -173.3(8)
N4 C17 C25 C24 -175.3(8)
C18 C17 C25 C24 4.6(13)
C24 C25 C26 C27 1.8(14)
C17 C25 C26 C27 179.8(9)
C25 C26 C27 C28 1.6(15)
C26 C27 C28 N1 -2.3(16)
F1 C29 C30 O1 74.7(16)
F2 C29 C30 O1 -48.0(16)
F3 C29 C30 O1 -168.3(13)
F1 C29 C30 C31 -103.9(15)
F2 C29 C30 C31 133.4(13)
F3 C29 C30 C31 13.2(19)
O1 C30 C31 C32 7(2)
C29 C30 C31 C32 -174.7(10)
C30 C31 C32 O2 -5.7(18)
C30 C31 C32 C33 176.0(11)
O2 C32 C33 F5 -33.2(16)
C31 C32 C33 F5 145.3(11)
O2 C32 C33 F6 87.3(13)
C31 C32 C33 F6 -94.2(12)
O2 C32 C33 F4 -154.8(10)
C31 C32 C33 F4 23.7(17)
F7 C34 C35 O3 -56(2)
F9 C34 C35 O3 175.3(17)
F8 C34 C35 O3 60(2)
F7 C34 C35 C36 121.5(18)
F9 C34 C35 C36 -8(3)
F8 C34 C35 C36 -122.8(15)
O3 C35 C36 C37 -2(2)
C34 C35 C36 C37 -178.8(17)
C35 C36 C37 O4 2(2)
C35 C36 C37 C38 -170.8(15)
O4 C37 C38 F10 -63(2)
C36 C37 C38 F10 110.2(19)
O4 C37 C38 F12 167.4(14)
C36 C37 C38 F12 -19(2)
O4 C37 C38 F11 59(2)
C36 C37 C38 F11 -127.7(16)
F14 C39 C40 O5 -156.8(12)
F15 C39 C40 O5 80.5(13)
F13 C39 C40 O5 -32.7(15)
F14 C39 C40 C41 23.7(17)
F15 C39 C40 C41 -99.0(13)
F13 C39 C40 C41 147.9(11)
O5 C40 C41 C42 3.7(16)
C39 C40 C41 C42 -176.9(10)
C40 C41 C42 O6 -4.6(16)
C40 C41 C42 C43 177.3(9)
O6 C42 C43 F16 175.8(9)
C41 C42 C43 F16 -5.9(15)
O6 C42 C43 F18 -61.4(12)
C41 C42 C43 F18 117.0(11)
O6 C42 C43 F17 56.1(12)
C41 C42 C43 F17 -125.5(10)
C44 C45 C46 C47 -168(2)
C45 C46 C47 C48 -149(3)
C46 C47 C48 C49 -123(4)
C25 C24 N1 C28 4.3(13)
C23 C24 N1 C28 -175.8(9)
C25 C24 N1 Dy1 -173.5(7)
C23 C24 N1 Dy1 6.4(11)
C27 C28 N1 C24 -0.6(14)
C27 C28 N1 Dy1 177.1(7)
C21 C22 N2 C23 -0.3(14)
C21 C22 N2 Dy1 -178.2(7)
C19 C23 N2 C22 -2.9(13)
C24 C23 N2 C22 176.7(8)
C19 C23 N2 Dy1 175.0(6)
C24 C23 N2 Dy1 -5.5(11)
C17 C18 N3 C14 0.4(13)
C19 C18 N3 C14 -177.4(8)
C13 C14 N3 C18 179.6(8)
C15 C14 N3 C18 -1.4(13)
C18 C17 N4 C15 1.3(13)
C25 C17 N4 C15 -178.7(8)
C16 C15 N4 C17 -179.1(8)
C14 C15 N4 C17 -2.2(13)
C31 C30 O1 Dy1 8.3(19)
C29 C30 O1 Dy1 -169.9(7)
C31 C32 O2 Dy1 -10.6(17)
C33 C32 O2 Dy1 167.7(8)
C36 C35 O3 Dy1 -14(2)
C34 C35 O3 Dy1 162.2(13)
C36 C37 O4 Dy1 17(2)
C38 C37 O4 Dy1 -170.7(11)
C41 C40 O5 Dy1 11.9(15)
C39 C40 O5 Dy1 -167.6(7)
C41 C42 O6 Dy1 -10.0(15)
C43 C42 O6 Dy1 168.2(7)
C2 C3 S1 C8 75(3)
C7 C8 S1 C3 -150.6(15)
S4 C8 S1 C3 36.6(14)
C8 C7 S2 C6 113.6(10)
S3 C7 S2 C6 -70.7(7)
C5 C6 S2 C7 -66.0(10)
C10 C9 S3 C7 179.7(9)
S4 C9 S3 C7 4.5(7)
C8 C7 S3 C9 -2.4(9)
S2 C7 S3 C9 -178.6(6)
C7 C8 S4 C9 3.2(9)
S1 C8 S4 C9 176.3(6)
C10 C9 S4 C8 -180.0(9)
S3 C9 S4 C8 -4.7(7)
C9 C10 S5 C11 -178.9(9)
S6 C10 S5 C11 1.0(6)
C16 C11 S5 C10 177.4(8)
C12 C11 S5 C10 0.3(8)
C9 C10 S6 C12 178.2(9)
S5 C10 S6 C12 -1.6(7)
C13 C12 S6 C10 178.0(9)
C11 C12 S6 C10 1.9(9)
C37 O4 Dy1 O5 54.2(11)
C37 O4 Dy1 O6 128.1(12)
C37 O4 Dy1 O1 -153.8(12)
C37 O4 Dy1 O3 -21.2(11)
C37 O4 Dy1 O2 -87.4(12)
C37 O4 Dy1 N2 13.5(14)
C37 O4 Dy1 N1 173.2(10)
C40 O5 Dy1 O4 66.3(8)
C40 O5 Dy1 O6 -16.5(8)
C40 O5 Dy1 O1 18.6(10)
C40 O5 Dy1 O3 141.7(9)
C40 O5 Dy1 O2 170.6(7)
C40 O5 Dy1 N2 -134.2(9)
C40 O5 Dy1 N1 -81.3(9)
C42 O6 Dy1 O4 -68.3(8)
C42 O6 Dy1 O5 15.6(8)
C42 O6 Dy1 O1 -143.3(8)
C42 O6 Dy1 O3 -18.2(10)
C42 O6 Dy1 O2 -172.0(7)
C42 O6 Dy1 N2 81.4(8)
C42 O6 Dy1 N1 136.2(8)
C30 O1 Dy1 O4 97.3(10)
C30 O1 Dy1 O5 147.1(9)
C30 O1 Dy1 O6 -178.4(10)
C30 O1 Dy1 O3 40.1(10)
C30 O1 Dy1 O2 -15.2(10)
C30 O1 Dy1 N2 -73.1(11)
C30 O1 Dy1 N1 -101.0(10)
C35 O3 Dy1 O4 20.0(11)
C35 O3 Dy1 O5 -65.8(11)
C35 O3 Dy1 O6 -32.1(12)
C35 O3 Dy1 O1 77.1(11)
C35 O3 Dy1 O2 132.5(11)
C35 O3 Dy1 N2 -142.6(11)
C35 O3 Dy1 N1 -172.4(10)
C32 O2 Dy1 O4 -50.4(10)
C32 O2 Dy1 O5 -146.4(9)
C32 O2 Dy1 O6 45.5(11)
C32 O2 Dy1 O1 16.3(9)
C32 O2 Dy1 O3 -117.3(10)
C32 O2 Dy1 N2 160.6(9)
C32 O2 Dy1 N1 95.5(9)
C22 N2 Dy1 O4 -8.7(10)
C23 N2 Dy1 O4 173.6(6)
C22 N2 Dy1 O5 -50.7(7)
C23 N2 Dy1 O5 131.6(7)
C22 N2 Dy1 O6 -115.3(7)
C23 N2 Dy1 O6 66.9(7)
C22 N2 Dy1 O1 153.3(7)
C23 N2 Dy1 O1 -24.5(8)
C22 N2 Dy1 O3 24.9(7)
C23 N2 Dy1 O3 -152.8(7)
C22 N2 Dy1 O2 98.5(7)
C23 N2 Dy1 O2 -79.2(7)
C22 N2 Dy1 N1 -176.2(8)
C23 N2 Dy1 N1 6.0(6)
C24 N1 Dy1 O4 -175.0(6)
C28 N1 Dy1 O4 7.4(10)
C24 N1 Dy1 O5 -65.0(7)
C28 N1 Dy1 O5 117.3(7)
C24 N1 Dy1 O6 -128.6(7)
C28 N1 Dy1 O6 53.8(7)
C24 N1 Dy1 O1 152.7(7)
C28 N1 Dy1 O1 -25.0(7)
C24 N1 Dy1 O3 26.4(8)
C28 N1 Dy1 O3 -151.3(7)
C24 N1 Dy1 O2 78.6(7)
C28 N1 Dy1 O2 -99.1(7)
C24 N1 Dy1 N2 -6.5(6)
C28 N1 Dy1 N2 175.9(8)
